data_1540954
loop_
_publ_author_name
'Shamrai, V.F.'
'Leitus, G.M.'
'Tandid, A.V.'

_publ_section_title
;
 Crystal structure of Cu1.73 Mo6 S7.9
;
_journal_name_full 'Soviet Physics, Crystallography (= Kristallografiya)'
_journal_page_first 671
_journal_page_last 673
_journal_volume 32
_journal_year 1987
_chemical_formula_sum 'Cu2.601 Mo9 S12'
_space_group_IT_number 146
_symmetry_space_group_name_Hall 'R 3'
_symmetry_space_group_name_H-M 'R 3 :H'
_cell_angle_alpha 90
_cell_angle_beta 90
_cell_angle_gamma 120
_cell_formula_units_Z 1
_cell_length_a 5.18
_cell_length_b 5.18
_cell_length_c 10.33
_cell_volume 240.044
_citation_journal_id_ASTM SPHCA6
_cod_data_source_file Shamrai_SPHCA6_1987_586.cif
_cod_data_source_block Cu2.601Mo9S12
_cod_original_cell_volume 240.0438
_cod_database_code 1540954

loop_
_symmetry_equiv_pos_as_xyz
x,y,z
-y,x-y,z
-x+y,-x,z
x+2/3,y+1/3,z+1/3
-y+2/3,x-y+1/3,z+1/3
-x+y+2/3,-x+1/3,z+1/3
x+1/3,y+2/3,z+2/3
-y+1/3,x-y+2/3,z+2/3
-x+y+1/3,-x+2/3,z+2/3

loop_
_atom_site_label
_atom_site_type_symbol
_atom_site_fract_x
_atom_site_fract_y
_atom_site_fract_z
_atom_site_occupancy
_atom_site_U_iso_or_equiv
Mo1 Mo 0.01612 0.17089 0.61079 1 0.0
Cu2 Cu 0.15215 0.2362 0.10121 0.046 0.0
Cu1 Cu 0.71879 0.46111 0.6694 0.243 0.0
S2 S 0.31178 0.27793 0.58725 1 0.0
S1 S 0 0 0.79478 1 0.0
